data_2219610
loop_
_publ_author_name
'Yousefi, Mohammad'
'Tadayon Pour, Nasim'
'Amani, Vahid'
'Khavasi, Hamid Reza'

_publ_section_title
;
 (4,4'-Dimethyl-2,2'-bipyridine-\k^2^<i>N</i>,<i>N</i>')diiodidomercury(II)
;
_journal_coeditor_code HK2525
_journal_issue 10
_journal_name_full 'Acta Crystallographica Section E'
_journal_page_first m1259
_journal_paper_doi 10.1107/S1600536808028791
_journal_volume 64
_journal_year 2008
_chemical_formula_iupac '[Hg I2 (C12 H12 N2)]'
_chemical_formula_moiety 'C12 H12 Hg I2 N2'
_chemical_formula_sum 'C12 H12 Hg I2 N2'
_chemical_formula_weight 638.63
_chemical_name_systematic
;
(4,4'-Dimethyl-2,2'-bipyridine-\k^2^<i>N</i>,<i>N</i>')diiodidomercury(II)
;
_space_group_IT_number 2
_symmetry_cell_setting triclinic
_symmetry_space_group_name_Hall '-P 1'
_symmetry_space_group_name_H-M 'P -1'
_atom_sites_solution_hydrogens geom
_atom_sites_solution_primary direct
_atom_sites_solution_secondary difmap
_audit_creation_method SHELXL97
_cell_angle_alpha 69.383(8)
_cell_angle_beta 88.448(8)
_cell_angle_gamma 74.670(8)
_cell_formula_units_Z 2
_cell_length_a 8.4214(9)
_cell_length_b 9.8391(10)
_cell_length_c 10.2983(10)
_cell_measurement_reflns_used 2145
_cell_measurement_temperature 298(2)
_cell_measurement_theta_max 29.18
_cell_measurement_theta_min 2.12
_cell_volume 768.18(15)
_computing_cell_refinement 'SMART (Bruker, 1998)'
_computing_data_collection 'SMART (Bruker, 1998)'
_computing_data_reduction 'SAINT (Bruker, 1998)'
_computing_molecular_graphics 'ORTEP-3 for Windows (Farrugia, 1997)'
_computing_publication_material 'WinGX (Farrugia, 1999)'
_computing_structure_refinement 'SHELXTL (Sheldrick, 2008'
_computing_structure_solution 'SHELXTL (Sheldrick, 2008)'
_diffrn_ambient_temperature 298(2)
_diffrn_measured_fraction_theta_full 0.990
_diffrn_measured_fraction_theta_max 0.990
_diffrn_measurement_device_type 'Bruker SMART CCD area-detector'
_diffrn_measurement_method '\f and \w scans'
_diffrn_radiation_monochromator graphite
_diffrn_radiation_source 'fine-focus sealed tube'
_diffrn_radiation_type MoK\a
_diffrn_radiation_wavelength 0.71073
_diffrn_reflns_av_R_equivalents 0.0910
_diffrn_reflns_av_sigmaI/netI 0.0601
_diffrn_reflns_limit_h_max 11
_diffrn_reflns_limit_h_min -11
_diffrn_reflns_limit_k_max 13
_diffrn_reflns_limit_k_min -13
_diffrn_reflns_limit_l_max 14
_diffrn_reflns_limit_l_min -14
_diffrn_reflns_number 8874
_diffrn_reflns_theta_full 29.18
_diffrn_reflns_theta_max 29.18
_diffrn_reflns_theta_min 2.12
_diffrn_standards_number 0
_exptl_absorpt_coefficient_mu 14.019
_exptl_absorpt_correction_T_max 0.1832
_exptl_absorpt_correction_T_min 0.0221
_exptl_absorpt_correction_type multi-scan
_exptl_absorpt_process_details '(SADABS; Sheldrick, 1998)'
_exptl_crystal_colour colourless
_exptl_crystal_density_diffrn 2.761
_exptl_crystal_density_method 'not measured'
_exptl_crystal_description block
_exptl_crystal_F_000 568
_exptl_crystal_size_max 0.38
_exptl_crystal_size_mid 0.25
_exptl_crystal_size_min 0.12
_refine_diff_density_max 1.952
_refine_diff_density_min -1.379
_refine_ls_extinction_coef 0.0071(13)
_refine_ls_extinction_expression Fc^*^=kFc[1+0.001xFc^2^\l^3^/sin(2\q)]^-1/4^
_refine_ls_extinction_method 'SHELXTL (Sheldrick, 1998)'
_refine_ls_goodness_of_fit_ref 0.950
_refine_ls_hydrogen_treatment constr
_refine_ls_matrix_type full
_refine_ls_number_parameters 155
_refine_ls_number_reflns 4123
_refine_ls_number_restraints 0
_refine_ls_restrained_S_all 0.950
_refine_ls_R_factor_all 0.0568
_refine_ls_R_factor_gt 0.0475
_refine_ls_shift/su_max 0.002
_refine_ls_shift/su_mean 1.063
_refine_ls_structure_factor_coef Fsqd
_refine_ls_weighting_details 'calc w = 1/[\s^2^(Fo^2^)+(0.1080P)^2^+1.3499P] where P=(Fo^2^+2Fc^2^)/3'
_refine_ls_weighting_scheme calc
_refine_ls_wR_factor_gt 0.1483
_refine_ls_wR_factor_ref 0.1587
_reflns_number_gt 3467
_reflns_number_total 4123
_reflns_threshold_expression I>2\s(I)
_cod_data_source_file hk2525.cif
_cod_data_source_block I
_cod_original_cell_volume 768.18(14)
_cod_database_code 2219610
_cod_database_fobs_code 2219610

loop_
_symmetry_equiv_pos_as_xyz
'x, y, z'
'-x, -y, -z'

loop_
_atom_site_type_symbol
_atom_site_label
_atom_site_fract_x
_atom_site_fract_y
_atom_site_fract_z
_atom_site_U_iso_or_equiv
_atom_site_adp_type
_atom_site_calc_flag
_atom_site_refinement_flags
_atom_site_occupancy
Hg Hg1 0.31760(5) 0.15247(5) 0.30109(4) 0.05970(19) Uani d . 1
I I1 0.03155(9) 0.31134(10) 0.35551(9) 0.0704(2) Uani d . 1
I I2 0.63357(8) 0.13618(9) 0.35681(7) 0.0594(2) Uani d . 1
N N1 0.3481(10) 0.2223(10) 0.0514(8) 0.0520(16) Uani d . 1
N N2 0.2438(12) -0.0160(12) 0.2073(9) 0.0595(19) Uani d . 1
C C1 0.3943(12) 0.3461(12) -0.0232(12) 0.058(2) Uani d . 1
H H1 0.4209 0.4042 0.0227 0.069 Uiso calc R 1
C C2 0.4037(14) 0.3905(12) -0.1657(13) 0.064(3) Uani d . 1
H H2 0.4374 0.4763 -0.2141 0.077 Uiso calc R 1
C C3 0.3630(12) 0.3066(10) -0.2355(10) 0.053(2) Uani d . 1
C C4 0.368(2) 0.3537(19) -0.3901(13) 0.080(4) Uani d . 1
H H4A 0.2607 0.3701 -0.4313 0.096 Uiso calc R 1
H H4B 0.4460 0.2758 -0.4127 0.096 Uiso calc R 1
H H4C 0.4015 0.4454 -0.4256 0.096 Uiso calc R 1
C C5 0.3166(12) 0.1780(10) -0.1574(9) 0.0512(18) Uani d . 1
H H5 0.2901 0.1178 -0.2009 0.061 Uiso calc R 1
C C6 0.3098(10) 0.1393(10) -0.0149(9) 0.0461(16) Uani d . 1
C C7 0.2537(10) 0.0050(9) 0.0721(9) 0.0438(15) Uani d . 1
C C8 0.2150(11) -0.0932(10) 0.0177(10) 0.0488(17) Uani d . 1
H H8 0.2260 -0.0777 -0.0762 0.059 Uiso calc R 1
C C9 0.1602(11) -0.2137(10) 0.1003(11) 0.0525(19) Uani d . 1
C C10 0.1200(14) -0.3201(12) 0.0393(13) 0.065(2) Uani d . 1
H H10A 0.2170 -0.3670 0.0034 0.079 Uiso calc R 1
H H10B 0.0348 -0.2648 -0.0346 0.079 Uiso calc R 1
H H10C 0.0825 -0.3962 0.1103 0.079 Uiso calc R 1
C C11 0.1411(15) -0.2305(14) 0.2394(12) 0.065(3) Uani d . 1
H H11 0.1004 -0.3078 0.2981 0.078 Uiso calc R 1
C C12 0.1831(16) -0.1319(15) 0.2875(11) 0.066(3) Uani d . 1
H H12 0.1698 -0.1438 0.3805 0.079 Uiso calc R 1

loop_
_atom_site_aniso_label
_atom_site_aniso_U_11
_atom_site_aniso_U_22
_atom_site_aniso_U_33
_atom_site_aniso_U_12
_atom_site_aniso_U_13
_atom_site_aniso_U_23
Hg1 0.0532(2) 0.0783(3) 0.0614(3) -0.02592(18) 0.01400(15) -0.0362(2)
I1 0.0537(4) 0.0824(5) 0.0729(4) -0.0159(3) 0.0167(3) -0.0280(4)
I2 0.0539(3) 0.0771(4) 0.0543(3) -0.0294(3) 0.0096(2) -0.0241(3)
N1 0.056(4) 0.058(4) 0.049(3) -0.022(3) 0.010(3) -0.022(3)
N2 0.063(5) 0.077(5) 0.047(4) -0.029(4) 0.011(3) -0.026(4)
C1 0.054(5) 0.052(5) 0.074(6) -0.023(4) 0.005(4) -0.025(4)
C2 0.061(5) 0.047(5) 0.079(7) -0.021(4) 0.010(5) -0.013(4)
C3 0.054(5) 0.044(4) 0.056(5) -0.013(3) 0.006(4) -0.012(3)
C4 0.089(9) 0.089(9) 0.056(5) -0.033(7) 0.013(5) -0.013(6)
C5 0.057(5) 0.048(4) 0.048(4) -0.015(4) 0.009(3) -0.016(3)
C6 0.041(4) 0.044(4) 0.052(4) -0.011(3) 0.013(3) -0.017(3)
C7 0.039(3) 0.042(3) 0.048(4) -0.010(3) 0.008(3) -0.016(3)
C8 0.047(4) 0.048(4) 0.053(4) -0.014(3) 0.012(3) -0.020(3)
C9 0.043(4) 0.048(4) 0.061(5) -0.012(3) 0.004(3) -0.014(3)
C10 0.067(5) 0.049(5) 0.078(6) -0.014(4) 0.010(5) -0.021(4)
C11 0.071(6) 0.070(6) 0.060(5) -0.040(5) 0.007(5) -0.013(5)
C12 0.075(7) 0.079(7) 0.050(4) -0.040(5) 0.015(4) -0.017(4)

loop_
_atom_type_symbol
_atom_type_description
_atom_type_scat_dispersion_real
_atom_type_scat_dispersion_imag
_atom_type_scat_source
C C 0.0033 0.0016 'International Tables Vol C Tables 4.2.6.8 and 6.1.1.4'
H H 0.0000 0.0000 'International Tables Vol C Tables 4.2.6.8 and 6.1.1.4'
N N 0.0061 0.0033 'International Tables Vol C Tables 4.2.6.8 and 6.1.1.4'
O O 0.0106 0.0060 'International Tables Vol C Tables 4.2.6.8 and 6.1.1.4'
Hg Hg -2.3894 9.2266 'International Tables Vol C Tables 4.2.6.8 and 6.1.1.4'
I I -0.4742 1.8119 'International Tables Vol C Tables 4.2.6.8 and 6.1.1.4'

loop_
_geom_angle_atom_site_label_1
_geom_angle_atom_site_label_2
_geom_angle_atom_site_label_3
_geom_angle
_geom_angle_publ_flag
I1 Hg1 I2 132.56(3) yes
N1 Hg1 I1 111.9(2) yes
N1 Hg1 I2 92.87(19) yes
N2 Hg1 N1 67.3(3) yes
N2 Hg1 I1 104.9(2) yes
N2 Hg1 I2 122.2(2) yes
C1 N1 Hg1 122.2(7) ?
C6 N1 Hg1 119.2(6) ?
C6 N1 C1 118.6(8) ?
C7 N2 Hg1 120.8(7) ?
C7 N2 C12 117.4(9) ?
C12 N2 Hg1 121.7(7) ?
N1 C1 C2 122.5(10) ?
N1 C1 H1 118.7 ?
C2 C1 H1 118.8 ?
C3 C2 C1 119.5(10) ?
C3 C2 H2 120.1 ?
C1 C2 H2 120.4 ?
C2 C3 C5 117.6(10) ?
C2 C3 C4 120.8(11) ?
C5 C3 C4 121.6(11) ?
C3 C4 H4A 109.3 ?
C3 C4 H4B 109.5 ?
H4A C4 H4B 109.5 ?
C3 C4 H4C 109.6 ?
H4A C4 H4C 109.5 ?
H4B C4 H4C 109.5 ?
C6 C5 C3 120.2(9) ?
C6 C5 H5 119.7 ?
C3 C5 H5 120.2 ?
N1 C6 C5 121.6(8) ?
N1 C6 C7 116.6(8) ?
C5 C6 C7 121.7(8) ?
N2 C7 C8 121.2(8) ?
N2 C7 C6 116.1(8) ?
C8 C7 C6 122.6(8) ?
C9 C8 C7 121.0(9) ?
C9 C8 H8 119.4 ?
C7 C8 H8 119.6 ?
C8 C9 C11 117.7(10) ?
C8 C9 C10 120.2(10) ?
C11 C9 C10 122.1(9) ?
C9 C10 H10A 109.2 ?
C9 C10 H10B 109.6 ?
H10A C10 H10B 109.5 ?
C9 C10 H10C 109.6 ?
H10A C10 H10C 109.5 ?
H10B C10 H10C 109.5 ?
C12 C11 C9 118.7(10) ?
C12 C11 H11 120.7 ?
C9 C11 H11 120.6 ?
N2 C12 C11 123.8(10) ?
N2 C12 H12 118.1 ?
C11 C12 H12 118.2 ?

loop_
_geom_bond_atom_site_label_1
_geom_bond_atom_site_label_2
_geom_bond_distance
_geom_bond_publ_flag
Hg1 I1 2.6671(9) yes
Hg1 I2 2.6885(8) yes
N1 Hg1 2.442(8) yes
N2 Hg1 2.402(10) yes
C1 N1 1.342(13) ?
C1 C2 1.382(17) ?
C1 H1 0.9300 ?
C2 C3 1.377(17) ?
C2 H2 0.9300 ?
C3 C5 1.389(13) ?
C3 C4 1.497(16) ?
C4 H4A 0.9600 ?
C4 H4B 0.9600 ?
C4 H4C 0.9600 ?
C5 C6 1.384(12) ?
C5 H5 0.9300 ?
C6 N1 1.334(12) ?
C6 C7 1.498(12) ?
C7 N2 1.337(12) ?
C7 C8 1.383(13) ?
C8 C9 1.378(13) ?
C8 H8 0.9300 ?
C9 C11 1.392(16) ?
C9 C10 1.506(16) ?
C10 H10A 0.9600 ?
C10 H10B 0.9600 ?
C10 H10C 0.9600 ?
C11 C12 1.357(18) ?
C11 H11 0.9300 ?
C12 N2 1.366(15) ?
C12 H12 0.9300 ?

loop_
_geom_torsion_atom_site_label_1
_geom_torsion_atom_site_label_2
_geom_torsion_atom_site_label_3
_geom_torsion_atom_site_label_4
_geom_torsion
C1 N1 Hg1 I1 79.7(8)
C1 N1 Hg1 I2 -58.9(7)
C1 N1 Hg1 N2 177.2(8)
C6 N1 Hg1 I1 -96.9(7)
C6 N1 Hg1 I2 124.5(7)
C6 N1 Hg1 N2 0.6(7)
C7 N2 Hg1 I1 108.1(7)
C7 N2 Hg1 I2 -78.2(8)
C7 N2 Hg1 N1 0.2(7)
C12 N2 Hg1 I1 -68.7(9)
C12 N2 Hg1 I2 104.9(9)
C12 N2 Hg1 N1 -176.6(10)
C2 C1 N1 C6 -0.1(15)
C2 C1 N1 Hg1 -176.7(8)
N1 C1 C2 C3 0.7(16)
C1 C2 C3 C5 -1.2(16)
C1 C2 C3 C4 178.6(11)
C2 C3 C5 C6 1.1(14)
C4 C3 C5 C6 -178.7(10)
C3 C5 C6 N1 -0.5(14)
C3 C5 C6 C7 177.4(8)
C5 C6 N1 Hg1 176.7(6)
C7 C6 N1 Hg1 -1.4(10)
C5 C6 N1 C1 -0.1(13)
C7 C6 N1 C1 -178.1(8)
N1 C6 C7 N2 1.6(11)
C5 C6 C7 N2 -176.5(9)
N1 C6 C7 C8 -178.0(8)
C5 C6 C7 C8 4.0(12)
C6 C7 N2 Hg1 -1.0(10)
C8 C7 N2 Hg1 178.6(6)
C6 C7 N2 C12 176.0(9)
C8 C7 N2 C12 -4.5(14)
N2 C7 C8 C9 1.9(13)
C6 C7 C8 C9 -178.6(8)
C7 C8 C9 C11 1.7(13)
C7 C8 C9 C10 -179.5(8)
C8 C9 C11 C12 -2.5(16)
C10 C9 C11 C12 178.7(11)
C9 C11 C12 N2 -0.1(19)
C11 C12 N2 Hg1 -179.4(10)
C11 C12 N2 C7 3.6(18)
